data_7110297
loop_
_publ_author_name
'Harvey, John D.'
'Ziegler, Christopher J.'

_publ_section_title
;
 Dianionic and trianionic macrocycles in cobalt N-confused porphyrin
 complexesElectronic supplementary information (ESI) available: Absorption
 spectra for 1, 2 and 4. See http://www.rsc.org/suppdata/cc/b4/b404261a/
;
_journal_issue 14
_journal_name_full 'Chemical Communications'
_journal_page_first 1666
_journal_page_last 1667
_journal_paper_doi 10.1039/b404261a
_journal_year 2004
_chemical_formula_sum 'C54 H38 Co N6'
_chemical_formula_weight 908.93
_chemical_name_common
;(5,10,15,20-tetraphenyl-2-aza-21-carba-
porphyrinato)(bispyridine)cobalt(iii)
;
_chemical_name_systematic
;
(5,10,15,20-tetraphenyl-2-aza-21-carba-porphyrinato)(bispyridine)cobalt(III)
;
_space_group_IT_number 2
_symmetry_cell_setting triclinic
_symmetry_space_group_name_Hall '-P 1'
_symmetry_space_group_name_H-M 'P -1'
_atom_sites_solution_hydrogens geom
_atom_sites_solution_primary direct
_atom_sites_solution_secondary difmap
_audit_creation_method SHELXL-97
_cell_angle_alpha 112.333(4)
_cell_angle_beta 96.324(5)
_cell_angle_gamma 91.474(5)
_cell_formula_units_Z 2
_cell_length_a 10.664(3)
_cell_length_b 14.584(4)
_cell_length_c 16.371(5)
_cell_measurement_reflns_used 8387
_cell_measurement_temperature 100(2)
_cell_measurement_theta_max 28.26
_cell_measurement_theta_min 2.36
_cell_volume 2334.4(12)
_computing_cell_refinement 'Bruker SMART'
_computing_data_collection 'Bruker SMART'
_computing_data_reduction 'Bruker SAINT'
_computing_molecular_graphics 'Bruker SHELXTL'
_computing_publication_material 'Bruker SHELXTL'
_computing_structure_refinement 'SHELXL-97 (Sheldrick, 1997)'
_computing_structure_solution 'SHELXS-97 (Sheldrick, 1990)'
_diffrn_ambient_temperature 100(2)
_diffrn_measured_fraction_theta_full 0.986
_diffrn_measured_fraction_theta_max 0.986
_diffrn_measurement_device_type 'CCD area detector'
_diffrn_measurement_method 'phi and omega scans'
_diffrn_radiation_monochromator graphite
_diffrn_radiation_source 'fine-focus sealed tube'
_diffrn_radiation_type MoK\a
_diffrn_radiation_wavelength 0.71073
_diffrn_reflns_av_R_equivalents 0.0263
_diffrn_reflns_av_sigmaI/netI 0.0387
_diffrn_reflns_limit_h_max 13
_diffrn_reflns_limit_h_min -13
_diffrn_reflns_limit_k_max 17
_diffrn_reflns_limit_k_min -17
_diffrn_reflns_limit_l_max 20
_diffrn_reflns_limit_l_min -19
_diffrn_reflns_number 18117
_diffrn_reflns_theta_full 26.00
_diffrn_reflns_theta_max 26.00
_diffrn_reflns_theta_min 1.36
_exptl_absorpt_coefficient_mu 0.416
_exptl_absorpt_correction_T_max 0.9603
_exptl_absorpt_correction_T_min 0.7457
_exptl_absorpt_correction_type SADABS
_exptl_crystal_colour red
_exptl_crystal_density_diffrn 1.293
_exptl_crystal_density_meas 0
_exptl_crystal_density_method 'not measured'
_exptl_crystal_description plate
_exptl_crystal_F_000 946
_exptl_crystal_size_max 0.50
_exptl_crystal_size_mid 0.30
_exptl_crystal_size_min 0.10
_refine_diff_density_max 4.768
_refine_diff_density_min -0.417
_refine_diff_density_rms 0.109
_refine_ls_extinction_method none
_refine_ls_goodness_of_fit_ref 0.958
_refine_ls_hydrogen_treatment mixed
_refine_ls_matrix_type full
_refine_ls_number_parameters 553
_refine_ls_number_reflns 9037
_refine_ls_number_restraints 0
_refine_ls_restrained_S_all 0.958
_refine_ls_R_factor_all 0.0904
_refine_ls_R_factor_gt 0.0808
_refine_ls_shift/su_max 0.000
_refine_ls_shift/su_mean 0.000
_refine_ls_structure_factor_coef Fsqd
_refine_ls_weighting_details 'calc w=1/[\s^2^(Fo^2^)+(0.1450P)^2^+5.4283P] where P=(Fo^2^+2Fc^2^)/3'
_refine_ls_weighting_scheme calc
_refine_ls_wR_factor_gt 0.2210
_refine_ls_wR_factor_ref 0.2295
_reflns_number_gt 7396
_reflns_number_total 9037
_reflns_threshold_expression >2sigma(I)
_cod_data_source_file b404261asup1.cif
_cod_data_source_block Co(NCTPP)(py)2
_cod_depositor_comments
;
The following automatic conversions were performed:

'_symmetry_cell_setting' value 'Triclinic' changed to 'triclinic'
according to /home/saulius/struct/CIF-dictionaries/cif_core.dic
dictionary named 'cif_core.dic' version 2.4.2 from 2011-04-26.

Automatic conversion script
Id: cif_fix_values 1891 2012-01-12 08:04:46Z andrius 
;
_cod_original_sg_symbol_H-M P-1
_cod_database_code 7110297

loop_
_symmetry_equiv_pos_as_xyz
'x, y, z'
'-x, -y, -z'

loop_
_atom_site_label
_atom_site_type_symbol
_atom_site_fract_x
_atom_site_fract_y
_atom_site_fract_z
_atom_site_U_iso_or_equiv
_atom_site_adp_type
_atom_site_occupancy
_atom_site_symmetry_multiplicity
_atom_site_calc_flag
_atom_site_refinement_flags
C1 C 0.7681(3) 0.5935(3) 0.0704(2) 0.0274(7) Uani 1 1 d .
C2 C 0.8693(3) 0.6101(3) 0.1448(3) 0.0327(8) Uani 1 1 d .
H2 H 0.9491 0.6425 0.1541 0.039 Uiso 1 1 calc R
C3 C 0.8204(3) 0.5677(3) 0.1970(2) 0.0273(7) Uani 1 1 d .
H3 H 0.8619 0.5657 0.2492 0.033 Uiso 1 1 calc R
C4 C 0.6942(3) 0.5267(3) 0.1575(2) 0.0286(7) Uani 1 1 d .
C5 C 0.6186(3) 0.4798(3) 0.1961(2) 0.0309(8) Uani 1 1 d .
C6 C 0.4962(3) 0.4389(3) 0.1568(2) 0.0305(7) Uani 1 1 d .
C7 C 0.4183(4) 0.3874(3) 0.1941(3) 0.0364(8) Uani 1 1 d .
H7 H 0.4391 0.3776 0.2468 0.044 Uiso 1 1 calc R
C8 C 0.3090(4) 0.3557(3) 0.1385(3) 0.0348(8) Uani 1 1 d .
H8 H 0.2413 0.3185 0.1449 0.042 Uiso 1 1 calc R
C9 C 0.3162(3) 0.3900(3) 0.0675(2) 0.0300(7) Uani 1 1 d .
C10 C 0.2200(3) 0.3725(3) -0.0015(2) 0.0300(7) Uani 1 1 d .
C11 C 0.6674(3) 0.4722(3) 0.2819(3) 0.0347(8) Uani 1 1 d .
C12 C 0.6593(4) 0.5488(3) 0.3622(3) 0.0430(9) Uani 1 1 d .
H12 H 0.6258 0.6072 0.3626 0.052 Uiso 1 1 calc R
C13 C 0.7003(4) 0.5408(4) 0.4426(3) 0.0482(11) Uani 1 1 d .
H13 H 0.6922 0.5928 0.4961 0.058 Uiso 1 1 calc R
C14 C 0.7525(4) 0.4562(4) 0.4429(3) 0.0476(11) Uani 1 1 d .
H14 H 0.7827 0.4515 0.4966 0.057 Uiso 1 1 calc R
C15 C 0.7603(4) 0.3780(4) 0.3635(4) 0.0516(12) Uani 1 1 d .
H15 H 0.7935 0.3198 0.3639 0.062 Uiso 1 1 calc R
C16 C 0.7190(4) 0.3854(3) 0.2829(3) 0.0405(9) Uani 1 1 d .
H16 H 0.7256 0.3326 0.2297 0.049 Uiso 1 1 calc R
C17 C 0.1008(4) 0.3148(3) -0.0022(2) 0.0351(8) Uani 1 1 d .
C18 C 0.0062(4) 0.3635(4) 0.0467(3) 0.0477(11) Uani 1 1 d .
H18 H 0.0151 0.4321 0.0771 0.057 Uiso 1 1 calc R
C19 C -0.1004(5) 0.3103(5) 0.0500(4) 0.0681(16) Uani 1 1 d .
H19 H -0.1631 0.3432 0.0828 0.082 Uiso 1 1 calc R
C20 C -0.1142(5) 0.2104(6) 0.0058(5) 0.078(2) Uani 1 1 d .
H20 H -0.1861 0.1750 0.0090 0.093 Uiso 1 1 calc R
C21 C -0.0236(6) 0.1608(5) -0.0436(4) 0.0733(18) Uani 1 1 d .
H21 H -0.0348 0.0923 -0.0745 0.088 Uiso 1 1 calc R
C22 C 0.0863(5) 0.2132(4) -0.0476(3) 0.0528(12) Uani 1 1 d .
H22 H 0.1485 0.1798 -0.0805 0.063 Uiso 1 1 calc R
C23 C 0.4946(4) 0.7157(3) 0.0820(3) 0.0365(8) Uani 1 1 d .
H23 H 0.5703 0.7151 0.0586 0.044 Uiso 1 1 calc R
C24 C 0.4497(4) 0.8066(3) 0.1297(3) 0.0412(9) Uani 1 1 d .
H24 H 0.4948 0.8653 0.1375 0.049 Uiso 1 1 calc R
C25 C 0.3398(4) 0.8096(3) 0.1651(3) 0.0412(9) Uani 1 1 d .
H25 H 0.3089 0.8700 0.1976 0.049 Uiso 1 1 calc R
C26 C 0.2748(4) 0.7205(3) 0.1515(3) 0.0452(10) Uani 1 1 d .
H26 H 0.1995 0.7202 0.1752 0.054 Uiso 1 1 calc R
C27 C 0.3232(4) 0.6317(3) 0.1022(3) 0.0359(8) Uani 1 1 d .
H27 H 0.2781 0.5723 0.0924 0.043 Uiso 1 1 calc R
C28 C 0.2725(3) -0.0032(3) 0.3700(2) 0.0289(7) Uani 1 1 d .
C29 C 0.3051(3) 0.0890(3) 0.3686(2) 0.0308(8) Uani 1 1 d .
C30 C 0.4155(3) 0.1450(3) 0.4165(2) 0.0292(7) Uani 1 1 d .
C31 C 0.4527(4) 0.2412(3) 0.4162(3) 0.0348(8) Uani 1 1 d .
H31 H 0.4102 0.2731 0.3831 0.042 Uiso 1 1 calc R
C32 C 0.5604(4) 0.2757(3) 0.4731(3) 0.0341(8) Uani 1 1 d .
H32 H 0.6055 0.3362 0.4866 0.041 Uiso 1 1 calc R
C33 C 0.5933(3) 0.2026(3) 0.5092(2) 0.0297(7) Uani 1 1 d .
C34 C 0.6999(3) 0.2135(3) 0.5696(2) 0.0307(8) Uani 1 1 d .
C35 C 0.7301(3) 0.1407(3) 0.6032(2) 0.0305(7) Uani 1 1 d .
C36 C 0.8451(3) 0.1458(3) 0.6606(2) 0.0315(8) Uani 1 1 d .
H36 H 0.9080 0.1977 0.6825 0.038 Uiso 1 1 calc R
C37 C 0.8448(3) 0.0620(3) 0.6769(2) 0.0312(8) Uani 1 1 d .
H37 H 0.9076 0.0448 0.7115 0.037 Uiso 1 1 calc R
C38 C 0.2169(4) 0.1320(3) 0.3175(3) 0.0382(9) Uani 1 1 d .
C39 C 0.2068(5) 0.1007(3) 0.2259(3) 0.0528(12) Uani 1 1 d .
H39 H 0.2549 0.0505 0.1935 0.063 Uiso 1 1 calc R
C40 C 0.1232(6) 0.1454(5) 0.1822(4) 0.0751(19) Uani 1 1 d .
H40 H 0.1143 0.1244 0.1205 0.090 Uiso 1 1 calc R
C41 C 0.0535(6) 0.2221(5) 0.2326(6) 0.087(2) Uani 1 1 d .
H41 H -0.0021 0.2515 0.2037 0.105 Uiso 1 1 calc R
C42 C 0.0649(6) 0.2545(5) 0.3227(5) 0.0768(18) Uani 1 1 d .
H42 H 0.0192 0.3065 0.3553 0.092 Uiso 1 1 calc R
C43 C 0.1452(5) 0.2093(4) 0.3653(4) 0.0573(13) Uani 1 1 d .
H43 H 0.1521 0.2304 0.4270 0.069 Uiso 1 1 calc R
C44 C 0.7898(3) 0.3032(3) 0.5958(3) 0.0328(8) Uani 1 1 d .
C45 C 0.8993(4) 0.2969(3) 0.5555(3) 0.0389(9) Uani 1 1 d .
H45 H 0.9157 0.2368 0.5120 0.047 Uiso 1 1 calc R
C46 C 0.9837(4) 0.3789(3) 0.5793(3) 0.0452(10) Uani 1 1 d .
H46 H 1.0565 0.3736 0.5519 0.054 Uiso 1 1 calc R
C47 C 0.9611(4) 0.4682(3) 0.6433(3) 0.0432(10) Uani 1 1 d .
H47 H 1.0179 0.5234 0.6588 0.052 Uiso 1 1 calc R
C48 C 0.8539(5) 0.4753(3) 0.6842(3) 0.0496(11) Uani 1 1 d .
H48 H 0.8389 0.5355 0.7280 0.059 Uiso 1 1 calc R
C49 C 0.7673(4) 0.3932(3) 0.6607(3) 0.0430(10) Uani 1 1 d .
H49 H 0.6947 0.3989 0.6884 0.052 Uiso 1 1 calc R
C50 C 0.5834(4) -0.1622(3) 0.3513(3) 0.0338(8) Uani 1 1 d .
H50 H 0.5092 -0.1958 0.3532 0.041 Uiso 1 1 calc R
C51 C 0.6652(4) -0.2131(3) 0.2926(3) 0.0410(9) Uani 1 1 d .
H51 H 0.6466 -0.2800 0.2566 0.049 Uiso 1 1 calc R
C52 C 0.7756(4) -0.1635(3) 0.2879(3) 0.0462(10) Uani 1 1 d .
H52 H 0.8328 -0.1964 0.2496 0.055 Uiso 1 1 calc R
C53 C 0.7977(5) -0.0646(4) 0.3415(3) 0.0527(12) Uani 1 1 d .
H53 H 0.8701 -0.0291 0.3393 0.063 Uiso 1 1 calc R
C54 C 0.7118(4) -0.0177(3) 0.3988(3) 0.0413(9) Uani 1 1 d .
H54 H 0.7273 0.0497 0.4339 0.050 Uiso 1 1 calc R
Co1 Co 0.5000 0.5000 0.0000 0.0257(2) Uani 1 2 d S
Co2 Co 0.5000 0.0000 0.5000 0.02471(19) Uani 1 2 d S
N1 N 0.6622(3) 0.5427(2) 0.0796(2) 0.0300(6) Uani 1 1 d .
N2 N 0.4334(3) 0.4406(2) 0.0794(2) 0.0292(6) Uani 1 1 d .
N3 N 0.4325(3) 0.6283(2) 0.06811(19) 0.0288(6) Uani 1 1 d .
N4 N 0.3418(3) -0.0522(2) 0.4153(2) 0.0297(6) Uani 1 1 d .
N5 N 0.5041(3) 0.1215(2) 0.4733(2) 0.0288(6) Uani 1 1 d .
N6 N 0.6069(3) -0.0661(2) 0.40556(19) 0.0277(6) Uani 1 1 d .

loop_
_atom_site_aniso_label
_atom_site_aniso_U_11
_atom_site_aniso_U_22
_atom_site_aniso_U_33
_atom_site_aniso_U_23
_atom_site_aniso_U_13
_atom_site_aniso_U_12
C1 0.0303(17) 0.0252(17) 0.0279(17) 0.0112(14) 0.0048(14) 0.0046(13)
C2 0.0288(18) 0.0327(19) 0.041(2) 0.0185(16) 0.0072(15) 0.0047(14)
C3 0.0258(17) 0.0313(18) 0.0279(17) 0.0166(14) -0.0018(13) 0.0008(13)
C4 0.0289(18) 0.0260(17) 0.0309(18) 0.0120(14) -0.0004(14) 0.0025(13)
C5 0.0332(19) 0.0289(18) 0.0350(19) 0.0166(15) 0.0065(15) 0.0051(14)
C6 0.0338(19) 0.0288(18) 0.0344(18) 0.0181(15) 0.0042(15) 0.0048(14)
C7 0.037(2) 0.040(2) 0.039(2) 0.0233(17) 0.0042(16) 0.0000(16)
C8 0.035(2) 0.038(2) 0.037(2) 0.0215(17) 0.0048(16) -0.0030(15)
C9 0.0348(19) 0.0269(18) 0.0330(18) 0.0157(15) 0.0083(15) 0.0045(14)
C10 0.0324(18) 0.0277(18) 0.0340(18) 0.0145(15) 0.0110(15) 0.0070(14)
C11 0.0303(19) 0.040(2) 0.041(2) 0.0243(17) 0.0029(15) -0.0024(15)
C12 0.051(2) 0.041(2) 0.040(2) 0.0198(18) 0.0003(18) -0.0004(18)
C13 0.055(3) 0.051(3) 0.040(2) 0.023(2) -0.0035(19) -0.013(2)
C14 0.036(2) 0.070(3) 0.049(3) 0.042(2) -0.0085(18) -0.016(2)
C15 0.039(2) 0.068(3) 0.071(3) 0.053(3) 0.005(2) 0.005(2)
C16 0.038(2) 0.046(2) 0.051(2) 0.032(2) 0.0087(18) 0.0082(17)
C17 0.035(2) 0.044(2) 0.0314(18) 0.0229(17) -0.0043(15) -0.0055(16)
C18 0.034(2) 0.067(3) 0.053(3) 0.035(2) 0.0074(19) 0.007(2)
C19 0.037(3) 0.109(5) 0.086(4) 0.069(4) 0.007(2) -0.003(3)
C20 0.038(3) 0.124(6) 0.099(5) 0.084(5) -0.021(3) -0.028(3)
C21 0.081(4) 0.064(3) 0.075(4) 0.041(3) -0.031(3) -0.037(3)
C22 0.065(3) 0.046(3) 0.049(3) 0.023(2) -0.003(2) -0.014(2)
C23 0.039(2) 0.0300(19) 0.042(2) 0.0151(17) 0.0093(17) 0.0048(15)
C24 0.047(2) 0.0279(19) 0.049(2) 0.0147(17) 0.0087(18) 0.0053(16)
C25 0.046(2) 0.030(2) 0.044(2) 0.0089(17) 0.0103(18) 0.0104(17)
C26 0.043(2) 0.039(2) 0.052(3) 0.0110(19) 0.0200(19) 0.0092(18)
C27 0.037(2) 0.0292(19) 0.042(2) 0.0122(16) 0.0122(16) 0.0039(15)
C28 0.0291(17) 0.0282(18) 0.0310(18) 0.0119(14) 0.0075(14) 0.0056(14)
C29 0.0321(18) 0.0295(18) 0.0340(18) 0.0146(15) 0.0072(15) 0.0074(14)
C30 0.0326(18) 0.0274(18) 0.0308(18) 0.0145(14) 0.0054(14) 0.0029(14)
C31 0.041(2) 0.0307(19) 0.039(2) 0.0212(16) 0.0013(16) 0.0014(15)
C32 0.038(2) 0.0286(19) 0.041(2) 0.0205(16) 0.0031(16) -0.0031(15)
C33 0.0308(18) 0.0288(18) 0.0348(18) 0.0173(15) 0.0077(14) 0.0012(14)
C34 0.0299(18) 0.0274(18) 0.0385(19) 0.0163(15) 0.0068(15) 0.0013(14)
C35 0.0272(17) 0.0321(19) 0.0347(19) 0.0157(15) 0.0037(14) -0.0005(14)
C36 0.0244(17) 0.0322(19) 0.0365(19) 0.0129(15) 0.0009(14) -0.0041(14)
C37 0.0253(17) 0.037(2) 0.0350(19) 0.0183(16) 0.0018(14) 0.0067(14)
C38 0.033(2) 0.034(2) 0.052(2) 0.0251(18) -0.0062(17) -0.0036(15)
C39 0.068(3) 0.039(2) 0.052(3) 0.026(2) -0.016(2) -0.009(2)
C40 0.088(4) 0.067(4) 0.076(4) 0.049(3) -0.039(3) -0.034(3)
C41 0.062(4) 0.076(4) 0.143(7) 0.078(5) -0.034(4) -0.011(3)
C42 0.055(3) 0.074(4) 0.121(6) 0.062(4) -0.003(3) 0.015(3)
C43 0.048(3) 0.056(3) 0.080(4) 0.039(3) 0.006(2) 0.016(2)
C44 0.0319(19) 0.034(2) 0.038(2) 0.0215(16) -0.0011(15) -0.0029(15)
C45 0.035(2) 0.039(2) 0.048(2) 0.0226(18) 0.0074(17) 0.0010(16)
C46 0.032(2) 0.052(3) 0.064(3) 0.037(2) 0.0045(19) -0.0047(18)
C47 0.043(2) 0.046(2) 0.047(2) 0.031(2) -0.0146(18) -0.0164(18)
C48 0.066(3) 0.034(2) 0.046(2) 0.0143(19) 0.003(2) -0.009(2)
C49 0.049(2) 0.038(2) 0.046(2) 0.0189(19) 0.0116(19) -0.0031(18)
C50 0.0327(19) 0.035(2) 0.037(2) 0.0171(16) 0.0044(15) 0.0035(15)
C51 0.046(2) 0.038(2) 0.038(2) 0.0114(17) 0.0112(17) 0.0084(17)
C52 0.044(2) 0.047(2) 0.044(2) 0.0105(19) 0.0196(19) 0.0105(19)
C53 0.045(2) 0.050(3) 0.058(3) 0.012(2) 0.022(2) -0.002(2)
C54 0.039(2) 0.039(2) 0.045(2) 0.0128(18) 0.0147(18) -0.0003(17)
Co1 0.0298(4) 0.0223(3) 0.0285(4) 0.0126(3) 0.0069(3) 0.0048(2)
Co2 0.0250(3) 0.0239(3) 0.0288(4) 0.0130(3) 0.0071(3) 0.0034(2)
N1 0.0302(16) 0.0287(15) 0.0328(16) 0.0139(13) 0.0030(12) 0.0031(12)
N2 0.0315(15) 0.0266(15) 0.0329(16) 0.0148(13) 0.0054(12) 0.0041(12)
N3 0.0329(16) 0.0278(15) 0.0289(15) 0.0142(12) 0.0049(12) 0.0054(12)
N4 0.0271(15) 0.0298(15) 0.0345(16) 0.0146(13) 0.0050(12) 0.0018(12)
N5 0.0304(15) 0.0256(15) 0.0329(15) 0.0137(12) 0.0058(12) 0.0019(12)
N6 0.0274(15) 0.0280(15) 0.0311(15) 0.0140(12) 0.0069(12) 0.0051(11)

loop_
_atom_type_symbol
_atom_type_description
_atom_type_scat_dispersion_real
_atom_type_scat_dispersion_imag
_atom_type_scat_source
C C 0.0033 0.0016 'International Tables Vol C Tables 4.2.6.8 and 6.1.1.4'
H H 0.0000 0.0000 'International Tables Vol C Tables 4.2.6.8 and 6.1.1.4'
N N 0.0061 0.0033 'International Tables Vol C Tables 4.2.6.8 and 6.1.1.4'
Co Co 0.3494 0.9721 'International Tables Vol C Tables 4.2.6.8 and 6.1.1.4'

loop_
_geom_angle_atom_site_label_1
_geom_angle_atom_site_label_2
_geom_angle_atom_site_label_3
_geom_angle
_geom_angle_site_symmetry_1
_geom_angle_site_symmetry_3
N1 C1 C10 126.1(3) . 2_665
N1 C1 C2 110.7(3) . .
C10 C1 C2 123.2(3) 2_665 .
C3 C2 C1 105.0(3) . .
C2 C3 C4 108.5(3) . .
C5 C4 N1 127.2(3) . .
C5 C4 C3 122.2(3) . .
N1 C4 C3 110.6(3) . .
C4 C5 C6 122.0(3) . .
C4 C5 C11 119.9(3) . .
C6 C5 C11 118.1(3) . .
N2 C6 C5 126.8(3) . .
N2 C6 C7 110.4(3) . .
C5 C6 C7 122.8(3) . .
C8 C7 C6 107.1(3) . .
C7 C8 C9 107.4(3) . .
C10 C9 N2 126.7(3) . .
C10 C9 C8 123.7(3) . .
N2 C9 C8 109.6(3) . .
C9 C10 C1 121.8(3) . 2_665
C9 C10 C17 118.1(3) . .
C1 C10 C17 120.1(3) 2_665 .
C12 C11 C16 118.3(4) . .
C12 C11 C5 121.1(4) . .
C16 C11 C5 120.6(4) . .
C11 C12 C13 121.4(4) . .
C14 C13 C12 119.9(5) . .
C13 C14 C15 119.9(4) . .
C14 C15 C16 120.5(4) . .
C15 C16 C11 120.0(4) . .
C22 C17 C18 119.4(4) . .
C22 C17 C10 120.5(4) . .
C18 C17 C10 120.0(4) . .
C19 C18 C17 120.2(5) . .
C20 C19 C18 120.2(6) . .
C19 C20 C21 120.8(5) . .
C20 C21 C22 120.0(6) . .
C17 C22 C21 119.3(5) . .
N3 C23 C24 122.5(4) . .
C25 C24 C23 120.0(4) . .
C24 C25 C26 118.3(4) . .
C27 C26 C25 119.3(4) . .
N3 C27 C26 122.6(4) . .
N4 C28 C29 126.8(3) . .
N4 C28 C37 110.0(3) . 2_656
C29 C28 C37 123.2(3) . 2_656
C30 C29 C28 121.9(3) . .
C30 C29 C38 118.4(3) . .
C28 C29 C38 119.6(3) . .
C29 C30 N5 126.9(3) . .
C29 C30 C31 123.4(3) . .
N5 C30 C31 109.6(3) . .
C32 C31 C30 107.1(3) . .
C31 C32 C33 107.9(3) . .
C34 C33 N5 126.8(3) . .
C34 C33 C32 123.4(3) . .
N5 C33 C32 109.8(3) . .
C33 C34 C35 122.2(3) . .
C33 C34 C44 119.0(3) . .
C35 C34 C44 118.7(3) . .
N4 C35 C34 126.2(3) 2_656 .
N4 C35 C36 110.1(3) 2_656 .
C34 C35 C36 123.7(3) . .
C37 C36 C35 107.5(3) . .
C36 C37 C28 107.1(3) . 2_656
C39 C38 C43 119.3(4) . .
C39 C38 C29 122.4(4) . .
C43 C38 C29 118.2(4) . .
C38 C39 C40 119.4(5) . .
C41 C40 C39 119.2(6) . .
C42 C41 C40 121.7(5) . .
C41 C42 C43 119.0(6) . .
C42 C43 C38 121.3(6) . .
C49 C44 C45 118.9(4) . .
C49 C44 C34 121.3(3) . .
C45 C44 C34 119.8(4) . .
C46 C45 C44 120.6(4) . .
C47 C46 C45 120.6(4) . .
C48 C47 C46 119.4(4) . .
C47 C48 C49 120.8(4) . .
C44 C49 C48 119.8(4) . .
N6 C50 C51 122.6(4) . .
C50 C51 C52 119.4(4) . .
C53 C52 C51 118.0(4) . .
C52 C53 C54 119.8(4) . .
N6 C54 C53 122.4(4) . .
N1 Co1 N1 180.0 2_665 .
N1 Co1 N3 90.01(12) 2_665 .
N1 Co1 N3 89.99(12) . .
N1 Co1 N3 89.99(12) 2_665 2_665
N1 Co1 N3 90.01(12) . 2_665
N3 Co1 N3 180.00(18) . 2_665
N1 Co1 N2 89.29(13) 2_665 .
N1 Co1 N2 90.71(13) . .
N3 Co1 N2 90.15(12) . .
N3 Co1 N2 89.85(12) 2_665 .
N1 Co1 N2 90.71(13) 2_665 2_665
N1 Co1 N2 89.29(13) . 2_665
N3 Co1 N2 89.85(12) . 2_665
N3 Co1 N2 90.15(12) 2_665 2_665
N2 Co1 N2 180.00(13) . 2_665
N5 Co2 N5 180.000(1) 2_656 .
N5 Co2 N6 91.34(12) 2_656 2_656
N5 Co2 N6 88.66(12) . 2_656
N5 Co2 N6 88.66(12) 2_656 .
N5 Co2 N6 91.34(12) . .
N6 Co2 N6 180.00(14) 2_656 .
N5 Co2 N4 90.08(13) 2_656 2_656
N5 Co2 N4 89.92(13) . 2_656
N6 Co2 N4 91.93(12) 2_656 2_656
N6 Co2 N4 88.07(12) . 2_656
N5 Co2 N4 89.92(13) 2_656 .
N5 Co2 N4 90.08(13) . .
N6 Co2 N4 88.07(12) 2_656 .
N6 Co2 N4 91.93(12) . .
N4 Co2 N4 180.0 2_656 .
C1 N1 C4 105.2(3) . .
C1 N1 Co1 128.3(2) . .
C4 N1 Co1 126.5(2) . .
C6 N2 C9 105.4(3) . .
C6 N2 Co1 126.8(2) . .
C9 N2 Co1 127.8(2) . .
C27 N3 C23 117.4(3) . .
C27 N3 Co1 121.3(3) . .
C23 N3 Co1 121.3(3) . .
C28 N4 C35 105.3(3) . 2_656
C28 N4 Co2 127.0(2) . .
C35 N4 Co2 127.3(2) 2_656 .
C33 N5 C30 105.5(3) . .
C33 N5 Co2 127.5(2) . .
C30 N5 Co2 126.9(2) . .
C50 N6 C54 117.7(3) . .
C50 N6 Co2 121.6(2) . .
C54 N6 Co2 120.4(3) . .

loop_
_geom_bond_atom_site_label_1
_geom_bond_atom_site_label_2
_geom_bond_distance
_geom_bond_site_symmetry_2
C1 N1 1.389(5) .
C1 C10 1.409(5) 2_665
C1 C2 1.476(5) .
C2 C3 1.367(5) .
C3 C4 1.435(5) .
C4 C5 1.389(5) .
C4 N1 1.390(5) .
C5 C6 1.399(5) .
C5 C11 1.489(5) .
C6 N2 1.377(5) .
C6 C7 1.434(5) .
C7 C8 1.349(6) .
C8 C9 1.437(5) .
C9 C10 1.381(5) .
C9 N2 1.391(5) .
C10 C1 1.409(5) 2_665
C10 C17 1.503(5) .
C11 C12 1.377(6) .
C11 C16 1.398(6) .
C12 C13 1.389(6) .
C13 C14 1.368(7) .
C14 C15 1.378(7) .
C15 C16 1.389(6) .
C17 C22 1.377(6) .
C17 C18 1.395(6) .
C18 C19 1.377(7) .
C19 C20 1.354(10) .
C20 C21 1.369(10) .
C21 C22 1.404(7) .
C23 N3 1.348(5) .
C23 C24 1.387(6) .
C24 C25 1.357(6) .
C25 C26 1.385(6) .
C26 C27 1.389(6) .
C27 N3 1.340(5) .
C28 N4 1.383(5) .
C28 C29 1.389(5) .
C28 C37 1.456(5) 2_656
C29 C30 1.389(5) .
C29 C38 1.494(5) .
C30 N5 1.393(5) .
C30 C31 1.450(5) .
C31 C32 1.349(6) .
C32 C33 1.436(5) .
C33 C34 1.386(5) .
C33 N5 1.392(5) .
C34 C35 1.400(5) .
C34 C44 1.494(5) .
C35 N4 1.395(5) 2_656
C35 C36 1.442(5) .
C36 C37 1.347(5) .
C37 C28 1.456(5) 2_656
C38 C39 1.382(6) .
C38 C43 1.405(7) .
C39 C40 1.407(7) .
C40 C41 1.400(11) .
C41 C42 1.357(10) .
C42 C43 1.379(7) .
C44 C49 1.385(6) .
C44 C45 1.392(5) .
C45 C46 1.381(6) .
C46 C47 1.373(7) .
C47 C48 1.373(7) .
C48 C49 1.397(6) .
C50 N6 1.342(5) .
C50 C51 1.383(5) .
C51 C52 1.390(6) .
C52 C53 1.371(6) .
C53 C54 1.387(6) .
C54 N6 1.344(5) .
Co1 N1 1.977(3) 2_665
Co1 N1 1.977(3) .
Co1 N3 1.981(3) .
Co1 N3 1.981(3) 2_665
Co1 N2 1.992(3) .
Co1 N2 1.992(3) 2_665
Co2 N5 1.980(3) 2_656
Co2 N5 1.980(3) .
Co2 N6 1.983(3) 2_656
Co2 N6 1.983(3) .
Co2 N4 1.992(3) 2_656
Co2 N4 1.992(3) .
N4 C35 1.395(5) 2_656
